data_7133207
loop_
_publ_author_name
'Hu, Lei'
'Chakraborty, Sayandip'
'Tumanov, Nikolay'
'Wouters, Johan'
'Robiette, Rapha&#xeb;l'
'Berionni, Guillaume'

_publ_section_title
;
 Regulating iminophosphorane P&#xe001;N bond reactivity through geometric
 constraints with cage-shaped triarylphosphines.
;
_journal_issue 55
_journal_name_full 'Chemical communications (Cambridge, England)'
_journal_page_first 7073
_journal_page_last 7076
_journal_paper_doi 10.1039/d4cc01868k
_journal_volume 60
_journal_year 2024
_chemical_absolute_configuration ad
_chemical_formula_moiety 'C34 H36 N O2 P S'
_chemical_formula_sum 'C34 H36 N O2 P S'
_chemical_formula_weight 553.67
_chemical_name_common
;
N-(10H-5\l^5^-5,10-[1,2]benzenoacridophosphin-5-ylidene)-
2,4,6-triisopropylbenzenesulfonamide
;
_chemical_name_systematic
;
N-(10H-5\l^5^-5,10-[1,2]benzenoacridophosphin-5-ylidene)-
2,4,6-triisopropylbenzenesulfonamide
;
_space_group_crystal_system orthorhombic
_space_group_IT_number 19
_space_group_name_Hall 'P 2ac 2ab'
_space_group_name_H-M_alt 'P 21 21 21'
_atom_sites_solution_hydrogens mixed
_atom_sites_solution_primary dual
_atom_sites_solution_secondary difmap
_audit_creation_method SHELXL-2018/3
_audit_update_record
;
2024-04-10 deposited with the CCDC.	2024-04-28 downloaded from the CCDC.
;
_cell_angle_alpha 90
_cell_angle_beta 90
_cell_angle_gamma 90
_cell_formula_units_Z 4
_cell_length_a 9.31097(12)
_cell_length_b 12.97197(17)
_cell_length_c 24.0692(5)
_cell_measurement_reflns_used 15456
_cell_measurement_temperature 100(2)
_cell_measurement_theta_max 32.2590
_cell_measurement_theta_min 2.6920
_cell_volume 2907.12(8)
_computing_cell_refinement 'CrysAlisPro 1.171.40.53 (Rigaku OD, 2019)'
_computing_data_collection 'CrysAlisPro 1.171.40.53 (Rigaku OD, 2019)'
_computing_data_reduction 'CrysAlisPro 1.171.40.53 (Rigaku OD, 2019)'
_computing_molecular_graphics 'Mercury 4.0 (Macrae et al, 2020)'
_computing_publication_material 'enCIFer (Allen et al, 2004)'
_computing_structure_refinement 'SHELXL-2018/3 (Sheldrick, 2018)'
_computing_structure_solution 'SHELXT (Sheldrick, 2015)'
_diffrn_ambient_temperature 100(2)
_diffrn_detector_area_resol_mean 10.3712
_diffrn_measured_fraction_theta_full 0.999
_diffrn_measured_fraction_theta_max 0.946
_diffrn_measurement_device_type
;
Oxford Diffraction Xcalibur, Ruby, Gemini Ultra
;
_diffrn_measurement_method '\w scans'
_diffrn_radiation_monochromator graphite
_diffrn_radiation_type MoK\a
_diffrn_radiation_wavelength 0.71073
_diffrn_reflns_av_R_equivalents 0.0385
_diffrn_reflns_av_unetI/netI 0.0417
_diffrn_reflns_Laue_measured_fraction_full 0.999
_diffrn_reflns_Laue_measured_fraction_max 0.946
_diffrn_reflns_limit_h_max 13
_diffrn_reflns_limit_h_min -13
_diffrn_reflns_limit_k_max 19
_diffrn_reflns_limit_k_min -19
_diffrn_reflns_limit_l_max 34
_diffrn_reflns_limit_l_min -36
_diffrn_reflns_number 40245
_diffrn_reflns_point_group_measured_fraction_full 1.000
_diffrn_reflns_point_group_measured_fraction_max 0.923
_diffrn_reflns_theta_full 25.242
_diffrn_reflns_theta_max 32.861
_diffrn_reflns_theta_min 2.308
_exptl_absorpt_coefficient_mu 0.198
_exptl_absorpt_correction_T_max 0.984
_exptl_absorpt_correction_T_min 0.915
_exptl_absorpt_correction_type analytical
_exptl_absorpt_process_details
;
CrysAlisPro 1.171.40.53 (Rigaku Oxford Diffraction, 2019)
Analytical numeric absorption correction using a multifaceted crystal
model based on expressions derived by R.C. Clark & J.S. Reid.
(Clark, R. C. & Reid, J. S. (1995). Acta Cryst. A51, 887-897)
Empirical absorption correction using spherical harmonics,
 implemented in SCALE3 ABSPACK scaling algorithm.
;
_exptl_crystal_colour colourless
_exptl_crystal_density_diffrn 1.265
_exptl_crystal_description block
_exptl_crystal_F_000 1176
_exptl_crystal_size_max 0.590
_exptl_crystal_size_mid 0.240
_exptl_crystal_size_min 0.110
_refine_diff_density_max 0.298
_refine_diff_density_min -0.328
_refine_diff_density_rms 0.053
_refine_ls_abs_structure_details
;
 Flack x determined using 3322 quotients [(I+)-(I-)]/[(I+)+(I-)]
 (Parsons, Flack and Wagner, Acta Cryst. B69 (2013) 249-259).
;
_refine_ls_abs_structure_Flack -0.02(2)
_refine_ls_extinction_method none
_refine_ls_goodness_of_fit_ref 1.019
_refine_ls_hydrogen_treatment constr
_refine_ls_matrix_type full
_refine_ls_number_parameters 494
_refine_ls_number_reflns 10003
_refine_ls_number_restraints 216
_refine_ls_restrained_S_all 1.023
_refine_ls_R_factor_all 0.0523
_refine_ls_R_factor_gt 0.0406
_refine_ls_shift/su_max 0.001
_refine_ls_shift/su_mean 0.000
_refine_ls_structure_factor_coef Fsqd
_refine_ls_weighting_details 'w=1/[\s^2^(Fo^2^)+(0.0466P)^2^+0.6017P] where P=(Fo^2^+2Fc^2^)/3'
_refine_ls_weighting_scheme calc
_refine_ls_wR_factor_gt 0.0901
_refine_ls_wR_factor_ref 0.0963
_reflns_Friedel_coverage 0.762
_reflns_Friedel_fraction_full 1.000
_reflns_Friedel_fraction_max 0.895
_reflns_number_gt 8710
_reflns_number_total 10003
_reflns_threshold_expression 'I > 2\s(I)'
_cod_data_source_file d4cc01868k2.cif
_cod_data_source_block nt0726_LHG141_100K
_cod_depositor_comments 'Adding full bibliography for 7133202--7133219.cif.'
_cod_database_code 7133207
_shelx_shelxl_version_number 2018/3
_shelx_space_group_comment
;
The symmetry employed for this shelxl refinement is uniquely defined
by the following loop, which should always be used as a source of
symmetry information in preference to the above space-group names.
They are only intended as comments.
;
_shelx_estimated_absorpt_t_min 0.892
_shelx_estimated_absorpt_t_max 0.979

loop_
_space_group_symop_operation_xyz
'x, y, z'
'-x+1/2, -y, z+1/2'
'-x, y+1/2, -z+1/2'
'x+1/2, -y+1/2, -z'

loop_
_atom_site_label
_atom_site_type_symbol
_atom_site_fract_x
_atom_site_fract_y
_atom_site_fract_z
_atom_site_U_iso_or_equiv
_atom_site_adp_type
_atom_site_occupancy
_atom_site_site_symmetry_order
_atom_site_calc_flag
_atom_site_refinement_flags_posn
_atom_site_refinement_flags_adp
_atom_site_refinement_flags_occupancy
_atom_site_disorder_assembly
_atom_site_disorder_group
S1 S 0.22434(5) 0.48276(4) 0.60865(2) 0.01945(10) Uani 1 1 d . . . . .
P1 P 0.14409(5) 0.31167(4) 0.67323(2) 0.01593(10) Uani 1 1 d . . . . .
O1 O 0.18553(17) 0.55355(12) 0.65267(7) 0.0300(4) Uani 1 1 d . . . . .
O2 O 0.12678(17) 0.48309(14) 0.56239(7) 0.0315(4) Uani 1 1 d . . . . .
N1 N 0.24904(18) 0.36924(13) 0.63227(7) 0.0204(3) Uani 1 1 d . . . . .
C1 C 0.1801(2) 0.17614(14) 0.67442(9) 0.0193(4) Uani 1 1 d . . . . .
C2 C 0.2851(2) 0.12544(16) 0.64418(9) 0.0236(4) Uani 1 1 d . . . . .
H2 H 0.342315 0.161540 0.617929 0.028 Uiso 1 1 calc R U . . .
C3 C 0.3049(3) 0.02043(18) 0.65313(11) 0.0317(5) Uani 1 1 d . . . . .
H3 H 0.375747 -0.016032 0.632626 0.038 Uiso 1 1 calc R U . . .
C4 C 0.2214(3) -0.03107(16) 0.69190(11) 0.0340(5) Uani 1 1 d . . . . .
H4 H 0.236722 -0.102570 0.698041 0.041 Uiso 1 1 calc R U . . .
C5 C 0.1160(2) 0.01984(17) 0.72183(10) 0.0274(4) Uani 1 1 d . . . . .
H5 H 0.058930 -0.016594 0.747985 0.033 Uiso 1 1 calc R U . . .
C6 C 0.0945(2) 0.12470(16) 0.71328(9) 0.0216(4) Uani 1 1 d . . . . .
C7 C -0.0157(2) 0.18893(17) 0.74529(9) 0.0229(4) Uani 1 1 d . . . . .
H7 H -0.072799 0.144435 0.771041 0.027 Uiso 1 1 calc R U . . .
C8 C 0.0667(2) 0.27136(16) 0.77767(9) 0.0222(4) Uani 1 1 d . . . . .
C9 C 0.0584(3) 0.28384(18) 0.83502(9) 0.0288(5) Uani 1 1 d . . . . .
H9 H -0.000679 0.239660 0.856652 0.035 Uiso 1 1 calc R U . . .
C10 C 0.1378(3) 0.3618(2) 0.86035(9) 0.0335(5) Uani 1 1 d . . . . .
H10 H 0.131026 0.371247 0.899401 0.040 Uiso 1 1 calc R U . . .
C11 C 0.2264(3) 0.42567(18) 0.82948(10) 0.0319(5) Uani 1 1 d . . . . .
H11 H 0.281012 0.477602 0.847584 0.038 Uiso 1 1 calc R U . . .
C12 C 0.2358(3) 0.41418(16) 0.77202(9) 0.0241(4) Uani 1 1 d . . . . .
H12 H 0.296481 0.457713 0.750654 0.029 Uiso 1 1 calc R U . . .
C13 C 0.1546(2) 0.33771(15) 0.74671(8) 0.0199(4) Uani 1 1 d . . . . .
C14 C -0.1136(2) 0.24374(16) 0.70411(9) 0.0219(4) Uani 1 1 d . . . . .
C15 C -0.2619(2) 0.23330(17) 0.70387(10) 0.0258(4) Uani 1 1 d . . . . .
H15 H -0.307034 0.186956 0.728941 0.031 Uiso 1 1 calc R U . . .
C16 C -0.3445(2) 0.29078(18) 0.66686(10) 0.0285(5) Uani 1 1 d . . . . .
H16 H -0.446133 0.284004 0.667141 0.034 Uiso 1 1 calc R U . . .
C17 C -0.2797(3) 0.35774(17) 0.62967(10) 0.0263(4) Uani 1 1 d . . . . .
H17 H -0.337268 0.396803 0.604785 0.032 Uiso 1 1 calc R U . . .
C18 C -0.1311(2) 0.36819(16) 0.62847(9) 0.0214(4) Uani 1 1 d . . . . .
H18 H -0.086448 0.413663 0.602807 0.026 Uiso 1 1 calc R U . . .
C19 C -0.0491(2) 0.31083(15) 0.66557(8) 0.0190(4) Uani 1 1 d . . . . .
C20A C 0.3957(5) 0.5114(3) 0.5802(2) 0.0164(7) Uani 0.869(6) 1 d D U P A 1
C21A C 0.4871(4) 0.5874(3) 0.60308(13) 0.0172(6) Uani 0.869(6) 1 d D U P A 1
C22A C 0.4741(4) 0.6326(3) 0.66152(13) 0.0199(6) Uani 0.869(6) 1 d D U P A 1
H22A H 0.394218 0.595706 0.680911 0.024 Uiso 0.869(6) 1 calc R U P A 1
C23A C 0.6120(4) 0.6137(3) 0.69457(14) 0.0338(7) Uani 0.869(6) 1 d D . P A 1
H23A H 0.633639 0.539779 0.694876 0.051 Uiso 0.869(6) 1 calc R U P A 1
H23B H 0.599045 0.638037 0.732789 0.051 Uiso 0.869(6) 1 calc R U P A 1
H23C H 0.691570 0.651206 0.677207 0.051 Uiso 0.869(6) 1 calc R U P A 1
C24A C 0.4357(4) 0.7471(2) 0.65968(17) 0.0293(7) Uani 0.869(6) 1 d D U P A 1
H24A H 0.506831 0.784070 0.637225 0.044 Uiso 0.869(6) 1 calc R U P A 1
H24B H 0.435383 0.775070 0.697502 0.044 Uiso 0.869(6) 1 calc R U P A 1
H24C H 0.340279 0.755631 0.643119 0.044 Uiso 0.869(6) 1 calc R U P A 1
C25A C 0.5998(3) 0.6242(2) 0.57034(13) 0.0193(5) Uani 0.869(6) 1 d D U P A 1
H25A H 0.661244 0.675780 0.585235 0.023 Uiso 0.869(6) 1 calc R U P A 1
C26A C 0.6256(3) 0.58856(19) 0.51700(12) 0.0194(5) Uani 0.869(6) 1 d D . P A 1
C27A C 0.7430(3) 0.6344(2) 0.48070(11) 0.0241(6) Uani 0.869(6) 1 d D . P A 1
H27A H 0.717605 0.617642 0.441348 0.029 Uiso 0.869(6) 1 calc R U P A 1
C28A C 0.8842(6) 0.5826(6) 0.4926(2) 0.075(2) Uani 0.869(6) 1 d D U P A 1
H28A H 0.917154 0.601910 0.529843 0.113 Uiso 0.869(6) 1 calc R U P A 1
H28B H 0.955450 0.604454 0.465041 0.113 Uiso 0.869(6) 1 calc R U P A 1
H28C H 0.872097 0.507613 0.490674 0.113 Uiso 0.869(6) 1 calc R U P A 1
C29A C 0.7501(7) 0.7498(3) 0.4849(2) 0.065(2) Uani 0.869(6) 1 d D U P A 1
H29A H 0.660663 0.779727 0.470712 0.098 Uiso 0.869(6) 1 calc R U P A 1
H29B H 0.831205 0.775255 0.462804 0.098 Uiso 0.869(6) 1 calc R U P A 1
H29C H 0.763220 0.769853 0.523801 0.098 Uiso 0.869(6) 1 calc R U P A 1
C30A C 0.5424(3) 0.5072(2) 0.49779(12) 0.0211(5) Uani 0.869(6) 1 d D U P A 1
H30A H 0.564612 0.477949 0.462641 0.025 Uiso 0.869(6) 1 calc R U P A 1
C31A C 0.4276(3) 0.4667(3) 0.52795(14) 0.0191(6) Uani 0.869(6) 1 d D U P A 1
C32A C 0.3523(4) 0.3729(3) 0.50343(16) 0.0244(7) Uani 0.869(6) 1 d D U P A 1
H32A H 0.274272 0.352008 0.529668 0.029 Uiso 0.869(6) 1 calc R U P A 1
C33A C 0.4573(5) 0.2823(3) 0.4984(3) 0.0365(11) Uani 0.869(6) 1 d D U P A 1
H33A H 0.531361 0.298974 0.470874 0.055 Uiso 0.869(6) 1 calc R U P A 1
H33B H 0.405069 0.220514 0.486554 0.055 Uiso 0.869(6) 1 calc R U P A 1
H33C H 0.502609 0.269594 0.534485 0.055 Uiso 0.869(6) 1 calc R U P A 1
C34A C 0.2825(5) 0.3982(3) 0.44736(16) 0.0316(8) Uani 0.869(6) 1 d D U P A 1
H34A H 0.216363 0.456391 0.451888 0.047 Uiso 0.869(6) 1 calc R U P A 1
H34B H 0.229241 0.337957 0.433952 0.047 Uiso 0.869(6) 1 calc R U P A 1
H34C H 0.357147 0.416438 0.420407 0.047 Uiso 0.869(6) 1 calc R U P A 1
C20B C 0.402(4) 0.529(3) 0.5807(15) 0.019(3) Uani 0.131(6) 1 d D U P A 2
C21B C 0.488(3) 0.592(3) 0.6145(10) 0.021(2) Uani 0.131(6) 1 d D U P A 2
C22B C 0.457(3) 0.640(2) 0.6702(10) 0.026(2) Uani 0.131(6) 1 d D U P A 2
H22B H 0.356382 0.625418 0.682482 0.031 Uiso 0.131(6) 1 calc R U P A 2
C23B C 0.568(3) 0.596(3) 0.7117(10) 0.051(5) Uani 0.131(6) 1 d D . P A 2
H23D H 0.551142 0.625439 0.748629 0.077 Uiso 0.131(6) 1 calc R U P A 2
H23E H 0.558649 0.520719 0.713599 0.077 Uiso 0.131(6) 1 calc R U P A 2
H23F H 0.665341 0.613752 0.699339 0.077 Uiso 0.131(6) 1 calc R U P A 2
C24B C 0.485(4) 0.7557(19) 0.6643(15) 0.041(4) Uani 0.131(6) 1 d D U P A 2
H24D H 0.466064 0.789906 0.699845 0.061 Uiso 0.131(6) 1 calc R U P A 2
H24E H 0.585408 0.766987 0.653620 0.061 Uiso 0.131(6) 1 calc R U P A 2
H24F H 0.421659 0.784248 0.635686 0.061 Uiso 0.131(6) 1 calc R U P A 2
C25B C 0.617(2) 0.6197(17) 0.5883(8) 0.020(2) Uani 0.131(6) 1 d D U P A 2
H25B H 0.677739 0.666458 0.607491 0.024 Uiso 0.131(6) 1 calc R U P A 2
C26B C 0.663(2) 0.5855(15) 0.5376(9) 0.028(3) Uani 0.131(6) 1 d D . P A 2
C27B C 0.800(2) 0.6307(16) 0.5112(10) 0.042(4) Uani 0.131(6) 1 d D . P A 2
H27B H 0.864564 0.630188 0.544259 0.051 Uiso 0.131(6) 1 calc R U P A 2
C28B C 0.878(5) 0.559(3) 0.4748(16) 0.050(4) Uani 0.131(6) 1 d D U P A 2
H28D H 0.867470 0.488315 0.489026 0.074 Uiso 0.131(6) 1 calc R U P A 2
H28E H 0.838534 0.562464 0.437080 0.074 Uiso 0.131(6) 1 calc R U P A 2
H28F H 0.979894 0.577389 0.474035 0.074 Uiso 0.131(6) 1 calc R U P A 2
C29B C 0.798(5) 0.740(2) 0.500(2) 0.064(5) Uani 0.131(6) 1 d D U P A 2
H29D H 0.740613 0.775570 0.527945 0.097 Uiso 0.131(6) 1 calc R U P A 2
H29E H 0.895940 0.766794 0.499874 0.097 Uiso 0.131(6) 1 calc R U P A 2
H29F H 0.754579 0.751869 0.462918 0.097 Uiso 0.131(6) 1 calc R U P A 2
C30B C 0.586(2) 0.5107(16) 0.5116(8) 0.023(2) Uani 0.131(6) 1 d D U P A 2
H30B H 0.619147 0.484471 0.477036 0.028 Uiso 0.131(6) 1 calc R U P A 2
C31B C 0.459(2) 0.471(2) 0.5353(10) 0.018(2) Uani 0.131(6) 1 d D U P A 2
C32B C 0.386(3) 0.383(2) 0.5058(12) 0.027(2) Uani 0.131(6) 1 d D U P A 2
H32B H 0.305725 0.356932 0.529403 0.032 Uiso 0.131(6) 1 calc R U P A 2
C33B C 0.495(4) 0.294(2) 0.496(2) 0.035(4) Uani 0.131(6) 1 d D U P A 2
H33D H 0.447016 0.237118 0.476591 0.052 Uiso 0.131(6) 1 calc R U P A 2
H33E H 0.575077 0.319150 0.473122 0.052 Uiso 0.131(6) 1 calc R U P A 2
H33F H 0.531943 0.269599 0.531681 0.052 Uiso 0.131(6) 1 calc R U P A 2
C34B C 0.327(3) 0.411(2) 0.4485(11) 0.031(4) Uani 0.131(6) 1 d D U P A 2
H34D H 0.281618 0.350055 0.431866 0.047 Uiso 0.131(6) 1 calc R U P A 2
H34E H 0.255810 0.466045 0.452196 0.047 Uiso 0.131(6) 1 calc R U P A 2
H34F H 0.405752 0.434301 0.424563 0.047 Uiso 0.131(6) 1 calc R U P A 2

loop_
_atom_site_aniso_label
_atom_site_aniso_U_11
_atom_site_aniso_U_22
_atom_site_aniso_U_33
_atom_site_aniso_U_23
_atom_site_aniso_U_13
_atom_site_aniso_U_12
S1 0.01786(19) 0.01588(19) 0.0246(2) 0.00371(18) -0.00038(18) 0.00003(19)
P1 0.0174(2) 0.01322(19) 0.0171(2) 0.00031(17) -0.00068(18) 0.00043(18)
O1 0.0256(7) 0.0217(7) 0.0425(10) -0.0035(7) 0.0117(7) 0.0016(6)
O2 0.0245(7) 0.0347(8) 0.0353(9) 0.0142(7) -0.0088(7) -0.0043(7)
N1 0.0211(8) 0.0175(7) 0.0228(8) 0.0039(6) 0.0018(6) 0.0021(7)
C1 0.0224(9) 0.0129(7) 0.0225(9) -0.0006(7) -0.0026(7) 0.0005(7)
C2 0.0238(10) 0.0200(9) 0.0271(10) -0.0032(8) -0.0005(8) 0.0004(9)
C3 0.0299(11) 0.0212(9) 0.0440(13) -0.0092(10) -0.0011(10) 0.0055(10)
C4 0.0338(11) 0.0149(9) 0.0533(15) -0.0007(9) -0.0080(11) 0.0012(10)
C5 0.0265(10) 0.0176(8) 0.0380(12) 0.0055(9) -0.0043(9) -0.0048(9)
C6 0.0221(9) 0.0178(9) 0.0249(10) 0.0015(7) -0.0030(8) -0.0012(8)
C7 0.0252(10) 0.0201(9) 0.0233(10) 0.0041(8) 0.0029(8) -0.0004(8)
C8 0.0252(10) 0.0214(9) 0.0199(10) 0.0010(7) 0.0013(8) 0.0046(8)
C9 0.0347(11) 0.0311(11) 0.0207(10) 0.0054(8) 0.0026(9) 0.0076(10)
C10 0.0430(14) 0.0387(13) 0.0189(10) -0.0038(9) -0.0034(9) 0.0133(12)
C11 0.0397(12) 0.0303(10) 0.0257(11) -0.0092(9) -0.0107(10) 0.0049(11)
C12 0.0280(10) 0.0210(9) 0.0233(10) -0.0023(7) -0.0052(8) 0.0028(9)
C13 0.0238(9) 0.0182(8) 0.0176(9) -0.0013(7) -0.0019(8) 0.0036(8)
C14 0.0227(10) 0.0173(8) 0.0256(10) -0.0029(7) 0.0016(8) -0.0003(8)
C15 0.0205(10) 0.0239(10) 0.0331(11) -0.0036(8) 0.0056(9) -0.0023(8)
C16 0.0170(9) 0.0297(11) 0.0388(13) -0.0090(9) -0.0007(9) 0.0002(9)
C17 0.0232(9) 0.0250(10) 0.0307(11) -0.0059(8) -0.0056(9) 0.0048(9)
C18 0.0230(9) 0.0189(8) 0.0222(9) -0.0032(7) -0.0029(8) 0.0014(8)
C19 0.0175(8) 0.0177(8) 0.0220(9) -0.0027(7) -0.0008(7) 0.0012(8)
C20A 0.0185(11) 0.0100(18) 0.0206(11) 0.0030(11) 0.0001(9) -0.0010(11)
C21A 0.0199(10) 0.0146(11) 0.0171(15) -0.0005(11) 0.0002(11) 0.0015(9)
C22A 0.0232(14) 0.0176(11) 0.0187(13) -0.0029(9) 0.0018(10) -0.0025(10)
C23A 0.0376(18) 0.0392(16) 0.0246(15) -0.0028(12) -0.0067(13) 0.0028(14)
C24A 0.039(2) 0.0210(12) 0.0276(14) -0.0047(10) 0.0020(15) 0.0028(13)
C25A 0.0204(11) 0.0183(10) 0.0191(13) 0.0016(11) -0.0007(10) -0.0004(9)
C26A 0.0203(12) 0.0202(10) 0.0175(12) 0.0011(9) -0.0001(9) -0.0001(10)
C27A 0.0223(12) 0.0296(12) 0.0204(12) 0.0033(9) 0.0045(10) -0.0024(10)
C28A 0.0250(16) 0.128(5) 0.072(4) 0.054(4) 0.010(3) 0.011(3)
C29A 0.104(5) 0.0428(19) 0.049(3) -0.0061(18) 0.043(3) -0.032(3)
C30A 0.0253(13) 0.0200(10) 0.0180(12) -0.0030(9) 0.0004(10) 0.0005(11)
C31A 0.0227(15) 0.0165(11) 0.0181(13) 0.0005(9) -0.0045(11) -0.0010(11)
C32A 0.0358(19) 0.0180(12) 0.0194(11) -0.0001(9) -0.0049(13) -0.0080(12)
C33A 0.056(3) 0.0180(13) 0.0360(17) -0.0041(13) -0.004(2) -0.0021(17)
C34A 0.041(2) 0.0308(16) 0.0232(13) 0.0007(11) -0.0085(15) -0.0105(16)
C20B 0.020(4) 0.014(5) 0.022(4) 0.005(4) 0.002(3) 0.000(3)
C21B 0.021(3) 0.017(4) 0.025(3) 0.001(3) 0.003(3) -0.001(3)
C22B 0.028(5) 0.026(4) 0.024(3) -0.002(3) 0.001(3) 0.002(4)
C23B 0.044(9) 0.086(13) 0.024(5) 0.012(8) 0.005(7) 0.027(9)
C24B 0.057(9) 0.027(4) 0.039(7) -0.010(4) 0.011(8) -0.004(4)
C25B 0.019(4) 0.018(4) 0.022(4) 0.004(4) -0.001(3) 0.000(3)
C26B 0.021(5) 0.035(6) 0.027(4) -0.003(4) 0.004(4) -0.006(5)
C27B 0.026(5) 0.054(5) 0.047(9) 0.005(5) 0.013(6) -0.011(4)
C28B 0.030(7) 0.071(6) 0.048(9) 0.015(7) 0.015(6) 0.013(6)
C29B 0.088(10) 0.053(5) 0.053(10) 0.005(6) 0.045(8) -0.015(5)
C30B 0.021(4) 0.028(4) 0.021(4) 0.000(4) 0.000(3) 0.000(4)
C31B 0.016(4) 0.017(3) 0.020(4) 0.004(3) -0.005(3) 0.004(3)
C32B 0.034(5) 0.022(4) 0.023(4) 0.002(3) -0.006(4) -0.005(3)
C33B 0.048(8) 0.022(5) 0.035(7) -0.005(5) -0.008(7) 0.001(6)
C34B 0.044(8) 0.024(7) 0.025(4) 0.000(4) -0.012(5) -0.008(6)

loop_
_atom_type_symbol
_atom_type_description
_atom_type_scat_dispersion_real
_atom_type_scat_dispersion_imag
_atom_type_scat_source
C C 0.0033 0.0016 'International Tables Vol C Tables 4.2.6.8 and 6.1.1.4'
H H 0.0000 0.0000 'International Tables Vol C Tables 4.2.6.8 and 6.1.1.4'
N N 0.0061 0.0033 'International Tables Vol C Tables 4.2.6.8 and 6.1.1.4'
O O 0.0106 0.0060 'International Tables Vol C Tables 4.2.6.8 and 6.1.1.4'
P P 0.1023 0.0942 'International Tables Vol C Tables 4.2.6.8 and 6.1.1.4'
S S 0.1246 0.1234 'International Tables Vol C Tables 4.2.6.8 and 6.1.1.4'

loop_
_geom_angle_atom_site_label_1
_geom_angle_atom_site_label_2
_geom_angle_atom_site_label_3
_geom_angle
_geom_angle_site_symmetry_1
_geom_angle_site_symmetry_3
_geom_angle_publ_flag
O2 S1 O1 114.04(11) . . ?
O2 S1 N1 111.72(10) . . ?
O1 S1 N1 111.14(10) . . ?
O2 S1 C20A 105.6(2) . . ?
O1 S1 C20A 111.97(12) . . ?
N1 S1 C20A 101.60(19) . . ?
O2 S1 C20B 106.1(13) . . ?
O1 S1 C20B 106.2(7) . . ?
N1 S1 C20B 107.2(15) . . ?
N1 P1 C1 111.05(9) . . ?
N1 P1 C13 119.41(10) . . ?
C1 P1 C13 99.10(9) . . ?
N1 P1 C19 123.76(9) . . ?
C1 P1 C19 100.49(9) . . ?
C13 P1 C19 98.93(10) . . ?
P1 N1 S1 124.81(11) . . ?
C2 C1 C6 121.81(18) . . ?
C2 C1 P1 126.18(16) . . ?
C6 C1 P1 111.88(15) . . ?
C1 C2 C3 118.5(2) . . ?
C1 C2 H2 120.7 . . ?
C3 C2 H2 120.7 . . ?
C4 C3 C2 120.1(2) . . ?
C4 C3 H3 119.9 . . ?
C2 C3 H3 119.9 . . ?
C5 C4 C3 121.2(2) . . ?
C5 C4 H4 119.4 . . ?
C3 C4 H4 119.4 . . ?
C4 C5 C6 119.5(2) . . ?
C4 C5 H5 120.3 . . ?
C6 C5 H5 120.3 . . ?
C5 C6 C1 118.9(2) . . ?
C5 C6 C7 123.7(2) . . ?
C1 C6 C7 117.34(17) . . ?
C14 C7 C8 107.78(17) . . ?
C14 C7 C6 109.14(17) . . ?
C8 C7 C6 107.53(17) . . ?
C14 C7 H7 110.8 . . ?
C8 C7 H7 110.8 . . ?
C6 C7 H7 110.8 . . ?
C9 C8 C13 119.2(2) . . ?
C9 C8 C7 124.0(2) . . ?
C13 C8 C7 116.81(18) . . ?
C8 C9 C10 119.3(2) . . ?
C8 C9 H9 120.3 . . ?
C10 C9 H9 120.3 . . ?
C11 C10 C9 121.0(2) . . ?
C11 C10 H10 119.5 . . ?
C9 C10 H10 119.5 . . ?
C10 C11 C12 120.4(2) . . ?
C10 C11 H11 119.8 . . ?
C12 C11 H11 119.8 . . ?
C13 C12 C11 118.5(2) . . ?
C13 C12 H12 120.7 . . ?
C11 C12 H12 120.7 . . ?
C12 C13 C8 121.56(19) . . ?
C12 C13 P1 126.43(17) . . ?
C8 C13 P1 112.00(15) . . ?
C15 C14 C19 118.8(2) . . ?
C15 C14 C7 123.6(2) . . ?
C19 C14 C7 117.56(18) . . ?
C14 C15 C16 120.0(2) . . ?
C14 C15 H15 120.0 . . ?
C16 C15 H15 120.0 . . ?
C17 C16 C15 120.5(2) . . ?
C17 C16 H16 119.7 . . ?
C15 C16 H16 119.7 . . ?
C16 C17 C18 120.5(2) . . ?
C16 C17 H17 119.7 . . ?
C18 C17 H17 119.7 . . ?
C19 C18 C17 118.7(2) . . ?
C19 C18 H18 120.6 . . ?
C17 C18 H18 120.6 . . ?
C18 C19 C14 121.35(19) . . ?
C18 C19 P1 127.47(16) . . ?
C14 C19 P1 111.17(15) . . ?
C21A C20A C31A 120.4(3) . . ?
C21A C20A S1 122.4(3) . . ?
C31A C20A S1 116.5(3) . . ?
C25A C21A C20A 118.1(3) . . ?
C25A C21A C22A 116.6(3) . . ?
C20A C21A C22A 125.4(3) . . ?
C24A C22A C21A 111.4(3) . . ?
C24A C22A C23A 111.5(3) . . ?
C21A C22A C23A 110.5(3) . . ?
C24A C22A H22A 107.7 . . ?
C21A C22A H22A 107.7 . . ?
C23A C22A H22A 107.7 . . ?
C22A C23A H23A 109.5 . . ?
C22A C23A H23B 109.5 . . ?
H23A C23A H23B 109.5 . . ?
C22A C23A H23C 109.5 . . ?
H23A C23A H23C 109.5 . . ?
H23B C23A H23C 109.5 . . ?
C22A C24A H24A 109.5 . . ?
C22A C24A H24B 109.5 . . ?
H24A C24A H24B 109.5 . . ?
C22A C24A H24C 109.5 . . ?
H24A C24A H24C 109.5 . . ?
H24B C24A H24C 109.5 . . ?
C26A C25A C21A 122.6(2) . . ?
C26A C25A H25A 118.7 . . ?
C21A C25A H25A 118.7 . . ?
C25A C26A C30A 117.8(2) . . ?
C25A C26A C27A 121.8(2) . . ?
C30A C26A C27A 120.4(2) . . ?
C29A C27A C28A 113.2(4) . . ?
C29A C27A C26A 112.5(3) . . ?
C28A C27A C26A 110.1(3) . . ?
C29A C27A H27A 106.9 . . ?
C28A C27A H27A 106.9 . . ?
C26A C27A H27A 106.9 . . ?
C27A C28A H28A 109.5 . . ?
C27A C28A H28B 109.5 . . ?
H28A C28A H28B 109.5 . . ?
C27A C28A H28C 109.5 . . ?
H28A C28A H28C 109.5 . . ?
H28B C28A H28C 109.5 . . ?
C27A C29A H29A 109.5 . . ?
C27A C29A H29B 109.5 . . ?
H29A C29A H29B 109.5 . . ?
C27A C29A H29C 109.5 . . ?
H29A C29A H29C 109.5 . . ?
H29B C29A H29C 109.5 . . ?
C26A C30A C31A 122.7(2) . . ?
C26A C30A H30A 118.6 . . ?
C31A C30A H30A 118.6 . . ?
C30A C31A C20A 117.9(3) . . ?
C30A C31A C32A 116.9(2) . . ?
C20A C31A C32A 125.1(3) . . ?
C31A C32A C33A 110.4(3) . . ?
C31A C32A C34A 111.4(3) . . ?
C33A C32A C34A 111.4(3) . . ?
C31A C32A H32A 107.8 . . ?
C33A C32A H32A 107.8 . . ?
C34A C32A H32A 107.8 . . ?
C32A C33A H33A 109.5 . . ?
C32A C33A H33B 109.5 . . ?
H33A C33A H33B 109.5 . . ?
C32A C33A H33C 109.5 . . ?
H33A C33A H33C 109.5 . . ?
H33B C33A H33C 109.5 . . ?
C32A C34A H34A 109.5 . . ?
C32A C34A H34B 109.5 . . ?
H34A C34A H34B 109.5 . . ?
C32A C34A H34C 109.5 . . ?
H34A C34A H34C 109.5 . . ?
H34B C34A H34C 109.5 . . ?
C21B C20B C31B 123(2) . . ?
C21B C20B S1 118.6(19) . . ?
C31B C20B S1 115.5(16) . . ?
C25B C21B C20B 112.1(18) . . ?
C25B C21B C22B 117.4(19) . . ?
C20B C21B C22B 130(2) . . ?
C21B C22B C24B 107(2) . . ?
C21B C22B C23B 107(2) . . ?
C24B C22B C23B 108(2) . . ?
C21B C22B H22B 111.6 . . ?
C24B C22B H22B 111.6 . . ?
C23B C22B H22B 111.6 . . ?
C22B C23B H23D 109.5 . . ?
C22B C23B H23E 109.5 . . ?
H23D C23B H23E 109.5 . . ?
C22B C23B H23F 109.5 . . ?
H23D C23B H23F 109.5 . . ?
H23E C23B H23F 109.5 . . ?
C22B C24B H24D 109.5 . . ?
C22B C24B H24E 109.5 . . ?
H24D C24B H24E 109.5 . . ?
C22B C24B H24F 109.5 . . ?
H24D C24B H24F 109.5 . . ?
H24E C24B H24F 109.5 . . ?
C26B C25B C21B 125.8(17) . . ?
C26B C25B H25B 117.1 . . ?
C21B C25B H25B 117.1 . . ?
C30B C26B C25B 118.8(15) . . ?
C30B C26B C27B 121.0(16) . . ?
C25B C26B C27B 120.2(16) . . ?
C29B C27B C28B 121(2) . . ?
C29B C27B C26B 116(2) . . ?
C28B C27B C26B 114(2) . . ?
C29B C27B H27B 99.7 . . ?
C28B C27B H27B 99.7 . . ?
C26B C27B H27B 99.7 . . ?
C27B C28B H28D 109.5 . . ?
C27B C28B H28E 109.5 . . ?
H28D C28B H28E 109.5 . . ?
C27B C28B H28F 109.5 . . ?
H28D C28B H28F 109.5 . . ?
H28E C28B H28F 109.5 . . ?
C27B C29B H29D 109.5 . . ?
C27B C29B H29E 109.5 . . ?
H29D C29B H29E 109.5 . . ?
C27B C29B H29F 109.5 . . ?
H29D C29B H29F 109.5 . . ?
H29E C29B H29F 109.5 . . ?
C26B C30B C31B 121.0(16) . . ?
C26B C30B H30B 119.5 . . ?
C31B C30B H30B 119.5 . . ?
C30B C31B C20B 115.3(18) . . ?
C30B C31B C32B 117.5(18) . . ?
C20B C31B C32B 126.5(19) . . ?
C31B C32B C34B 114(2) . . ?
C31B C32B C33B 110(2) . . ?
C34B C32B C33B 106(2) . . ?
C31B C32B H32B 108.9 . . ?
C34B C32B H32B 108.9 . . ?
C33B C32B H32B 108.9 . . ?
C32B C33B H33D 109.5 . . ?
C32B C33B H33E 109.5 . . ?
H33D C33B H33E 109.5 . . ?
C32B C33B H33F 109.5 . . ?
H33D C33B H33F 109.5 . . ?
H33E C33B H33F 109.5 . . ?
C32B C34B H34D 109.5 . . ?
C32B C34B H34E 109.5 . . ?
H34D C34B H34E 109.5 . . ?
C32B C34B H34F 109.5 . . ?
H34D C34B H34F 109.5 . . ?
H34E C34B H34F 109.5 . . ?

loop_
_geom_bond_atom_site_label_1
_geom_bond_atom_site_label_2
_geom_bond_distance
_geom_bond_site_symmetry_2
_geom_bond_publ_flag
S1 O2 1.4369(16) . ?
S1 O1 1.4479(17) . ?
S1 N1 1.5951(17) . ?
S1 C20A 1.776(4) . ?
S1 C20B 1.88(3) . ?
P1 N1 1.5763(18) . ?
P1 C1 1.7899(19) . ?
P1 C13 1.803(2) . ?
P1 C19 1.808(2) . ?
C1 C2 1.385(3) . ?
C1 C6 1.398(3) . ?
C2 C3 1.391(3) . ?
C2 H2 0.9500 . ?
C3 C4 1.386(4) . ?
C3 H3 0.9500 . ?
C4 C5 1.385(4) . ?
C4 H4 0.9500 . ?
C5 C6 1.390(3) . ?
C5 H5 0.9500 . ?
C6 C7 1.530(3) . ?
C7 C14 1.523(3) . ?
C7 C8 1.529(3) . ?
C7 H7 1.0000 . ?
C8 C9 1.392(3) . ?
C8 C13 1.402(3) . ?
C9 C10 1.392(4) . ?
C9 H9 0.9500 . ?
C10 C11 1.386(4) . ?
C10 H10 0.9500 . ?
C11 C12 1.394(3) . ?
C11 H11 0.9500 . ?
C12 C13 1.388(3) . ?
C12 H12 0.9500 . ?
C14 C15 1.387(3) . ?
C14 C19 1.406(3) . ?
C15 C16 1.394(3) . ?
C15 H15 0.9500 . ?
C16 C17 1.386(3) . ?
C16 H16 0.9500 . ?
C17 C18 1.391(3) . ?
C17 H17 0.9500 . ?
C18 C19 1.391(3) . ?
C18 H18 0.9500 . ?
C20A C21A 1.414(4) . ?
C20A C31A 1.415(4) . ?
C21A C25A 1.397(4) . ?
C21A C22A 1.529(3) . ?
C22A C24A 1.529(4) . ?
C22A C23A 1.530(4) . ?
C22A H22A 1.0000 . ?
C23A H23A 0.9800 . ?
C23A H23B 0.9800 . ?
C23A H23C 0.9800 . ?
C24A H24A 0.9800 . ?
C24A H24B 0.9800 . ?
C24A H24C 0.9800 . ?
C25A C26A 1.386(3) . ?
C25A H25A 0.9500 . ?
C26A C30A 1.388(4) . ?
C26A C27A 1.520(3) . ?
C27A C29A 1.503(5) . ?
C27A C28A 1.504(6) . ?
C27A H27A 1.0000 . ?
C28A H28A 0.9800 . ?
C28A H28B 0.9800 . ?
C28A H28C 0.9800 . ?
C29A H29A 0.9800 . ?
C29A H29B 0.9800 . ?
C29A H29C 0.9800 . ?
C30A C31A 1.395(4) . ?
C30A H30A 0.9500 . ?
C31A C32A 1.524(4) . ?
C32A C33A 1.533(4) . ?
C32A C34A 1.534(4) . ?
C32A H32A 1.0000 . ?
C33A H33A 0.9800 . ?
C33A H33B 0.9800 . ?
C33A H33C 0.9800 . ?
C34A H34A 0.9800 . ?
C34A H34B 0.9800 . ?
C34A H34C 0.9800 . ?
C20B C21B 1.40(2) . ?
C20B C31B 1.43(2) . ?
C21B C25B 1.40(2) . ?
C21B C22B 1.50(2) . ?
C22B C24B 1.53(2) . ?
C22B C23B 1.55(2) . ?
C22B H22B 1.0000 . ?
C23B H23D 0.9800 . ?
C23B H23E 0.9800 . ?
C23B H23F 0.9800 . ?
C24B H24D 0.9800 . ?
C24B H24E 0.9800 . ?
C24B H24F 0.9800 . ?
C25B C26B 1.366(19) . ?
C25B H25B 0.9500 . ?
C26B C30B 1.356(19) . ?
C26B C27B 1.541(18) . ?
C27B C29B 1.45(2) . ?
C27B C28B 1.47(2) . ?
C27B H27B 1.0000 . ?
C28B H28D 0.9800 . ?
C28B H28E 0.9800 . ?
C28B H28F 0.9800 . ?
C29B H29D 0.9800 . ?
C29B H29E 0.9800 . ?
C29B H29F 0.9800 . ?
C30B C31B 1.42(2) . ?
C30B H30B 0.9500 . ?
C31B C32B 1.50(2) . ?
C32B C34B 1.53(2) . ?
C32B C33B 1.56(2) . ?
C32B H32B 1.0000 . ?
C33B H33D 0.9800 . ?
C33B H33E 0.9800 . ?
C33B H33F 0.9800 . ?
C34B H34D 0.9800 . ?
C34B H34E 0.9800 . ?
C34B H34F 0.9800 . ?

loop_
_geom_torsion_atom_site_label_1
_geom_torsion_atom_site_label_2
_geom_torsion_atom_site_label_3
_geom_torsion_atom_site_label_4
_geom_torsion
_geom_torsion_site_symmetry_1
_geom_torsion_site_symmetry_2
_geom_torsion_site_symmetry_3
_geom_torsion_site_symmetry_4
_geom_torsion_publ_flag
C1 P1 N1 S1 163.40(13) . . . . ?
C13 P1 N1 S1 -82.30(15) . . . . ?
C19 P1 N1 S1 43.94(18) . . . . ?
O2 S1 N1 P1 -81.17(16) . . . . ?
O1 S1 N1 P1 47.45(16) . . . . ?
C20A S1 N1 P1 166.71(18) . . . . ?
C20B S1 N1 P1 163.1(9) . . . . ?
N1 P1 C1 C2 0.1(2) . . . . ?
C13 P1 C1 C2 -126.4(2) . . . . ?
C19 P1 C1 C2 132.70(19) . . . . ?
N1 P1 C1 C6 176.01(15) . . . . ?
C13 P1 C1 C6 49.53(16) . . . . ?
C19 P1 C1 C6 -51.39(17) . . . . ?
C6 C1 C2 C3 0.0(3) . . . . ?
P1 C1 C2 C3 175.51(18) . . . . ?
C1 C2 C3 C4 -0.5(3) . . . . ?
C2 C3 C4 C5 0.9(4) . . . . ?
C3 C4 C5 C6 -0.7(4) . . . . ?
C4 C5 C6 C1 0.1(3) . . . . ?
C4 C5 C6 C7 -178.1(2) . . . . ?
C2 C1 C6 C5 0.2(3) . . . . ?
P1 C1 C6 C5 -175.90(17) . . . . ?
C2 C1 C6 C7 178.57(19) . . . . ?
P1 C1 C6 C7 2.5(2) . . . . ?
C5 C6 C7 C14 -125.6(2) . . . . ?
C1 C6 C7 C14 56.1(2) . . . . ?
C5 C6 C7 C8 117.7(2) . . . . ?
C1 C6 C7 C8 -60.5(2) . . . . ?
C14 C7 C8 C9 119.4(2) . . . . ?
C6 C7 C8 C9 -123.1(2) . . . . ?
C14 C7 C8 C13 -60.3(2) . . . . ?
C6 C7 C8 C13 57.2(2) . . . . ?
C13 C8 C9 C10 -0.1(3) . . . . ?
C7 C8 C9 C10 -179.8(2) . . . . ?
C8 C9 C10 C11 -1.1(4) . . . . ?
C9 C10 C11 C12 1.1(4) . . . . ?
C10 C11 C12 C13 0.1(3) . . . . ?
C11 C12 C13 C8 -1.3(3) . . . . ?
C11 C12 C13 P1 177.50(17) . . . . ?
C9 C8 C13 C12 1.3(3) . . . . ?
C7 C8 C13 C12 -178.95(19) . . . . ?
C9 C8 C13 P1 -177.65(17) . . . . ?
C7 C8 C13 P1 2.1(2) . . . . ?
N1 P1 C13 C12 8.4(2) . . . . ?
C1 P1 C13 C12 128.90(19) . . . . ?
C19 P1 C13 C12 -128.88(19) . . . . ?
N1 P1 C13 C8 -172.72(14) . . . . ?
C1 P1 C13 C8 -52.20(17) . . . . ?
C19 P1 C13 C8 50.03(17) . . . . ?
C8 C7 C14 C15 -120.3(2) . . . . ?
C6 C7 C14 C15 123.2(2) . . . . ?
C8 C7 C14 C19 57.6(2) . . . . ?
C6 C7 C14 C19 -58.9(2) . . . . ?
C19 C14 C15 C16 -1.7(3) . . . . ?
C7 C14 C15 C16 176.3(2) . . . . ?
C14 C15 C16 C17 0.7(3) . . . . ?
C15 C16 C17 C18 0.4(3) . . . . ?
C16 C17 C18 C19 -0.5(3) . . . . ?
C17 C18 C19 C14 -0.5(3) . . . . ?
C17 C18 C19 P1 -178.98(16) . . . . ?
C15 C14 C19 C18 1.6(3) . . . . ?
C7 C14 C19 C18 -176.50(19) . . . . ?
C15 C14 C19 P1 -179.71(16) . . . . ?
C7 C14 C19 P1 2.2(2) . . . . ?
N1 P1 C19 C18 -8.3(2) . . . . ?
C1 P1 C19 C18 -132.57(19) . . . . ?
C13 P1 C19 C18 126.37(18) . . . . ?
N1 P1 C19 C14 173.08(14) . . . . ?
C1 P1 C19 C14 48.80(16) . . . . ?
C13 P1 C19 C14 -52.26(16) . . . . ?
O2 S1 C20A C21A 131.3(5) . . . . ?
O1 S1 C20A C21A 6.7(6) . . . . ?
N1 S1 C20A C21A -112.0(5) . . . . ?
O2 S1 C20A C31A -38.6(5) . . . . ?
O1 S1 C20A C31A -163.3(4) . . . . ?
N1 S1 C20A C31A 78.1(4) . . . . ?
C31A C20A C21A C25A 6.6(7) . . . . ?
S1 C20A C21A C25A -163.0(4) . . . . ?
C31A C20A C21A C22A -172.8(4) . . . . ?
S1 C20A C21A C22A 17.7(7) . . . . ?
C25A C21A C22A C24A 66.2(5) . . . . ?
C20A C21A C22A C24A -114.5(5) . . . . ?
C25A C21A C22A C23A -58.4(4) . . . . ?
C20A C21A C22A C23A 121.0(5) . . . . ?
C20A C21A C25A C26A -0.6(6) . . . . ?
C22A C21A C25A C26A 178.8(3) . . . . ?
C21A C25A C26A C30A -5.4(5) . . . . ?
C21A C25A C26A C27A 176.1(3) . . . . ?
C25A C26A C27A C29A -41.4(4) . . . . ?
C30A C26A C27A C29A 140.0(3) . . . . ?
C25A C26A C27A C28A 85.9(4) . . . . ?
C30A C26A C27A C28A -92.6(4) . . . . ?
C25A C26A C30A C31A 5.6(4) . . . . ?
C27A C26A C30A C31A -175.8(3) . . . . ?
C26A C30A C31A C20A 0.2(5) . . . . ?
C26A C30A C31A C32A -176.0(3) . . . . ?
C21A C20A C31A C30A -6.3(7) . . . . ?
S1 C20A C31A C30A 163.8(3) . . . . ?
C21A C20A C31A C32A 169.5(4) . . . . ?
S1 C20A C31A C32A -20.4(6) . . . . ?
C30A C31A C32A C33A 61.5(4) . . . . ?
C20A C31A C32A C33A -114.4(5) . . . . ?
C30A C31A C32A C34A -62.9(4) . . . . ?
C20A C31A C32A C34A 121.2(5) . . . . ?
O2 S1 C20B C21B 143(3) . . . . ?
O1 S1 C20B C21B 22(4) . . . . ?
N1 S1 C20B C21B -97(3) . . . . ?
O2 S1 C20B C31B -57(3) . . . . ?
O1 S1 C20B C31B -178(3) . . . . ?
N1 S1 C20B C31B 63(3) . . . . ?
C31B C20B C21B C25B 21(6) . . . . ?
S1 C20B C21B C25B 180(3) . . . . ?
C31B C20B C21B C22B -165(3) . . . . ?
S1 C20B C21B C22B -7(6) . . . . ?
C25B C21B C22B C24B 48(4) . . . . ?
C20B C21B C22B C24B -126(4) . . . . ?
C25B C21B C22B C23B -68(3) . . . . ?
C20B C21B C22B C23B 119(4) . . . . ?
C20B C21B C25B C26B -5(5) . . . . ?
C22B C21B C25B C26B -179(2) . . . . ?
C21B C25B C26B C30B -7(4) . . . . ?
C21B C25B C26B C27B 174(3) . . . . ?
C30B C26B C27B C29B 120(3) . . . . ?
C25B C26B C27B C29B -61(4) . . . . ?
C30B C26B C27B C28B -29(4) . . . . ?
C25B C26B C27B C28B 150(3) . . . . ?
C25B C26B C30B C31B 2(3) . . . . ?
C27B C26B C30B C31B -178(2) . . . . ?
C26B C30B C31B C20B 13(4) . . . . ?
C26B C30B C31B C32B -176(2) . . . . ?
C21B C20B C31B C30B -26(5) . . . . ?
S1 C20B C31B C30B 175(2) . . . . ?
C21B C20B C31B C32B 164(3) . . . . ?
S1 C20B C31B C32B 5(5) . . . . ?
C30B C31B C32B C34B -65(3) . . . . ?
C20B C31B C32B C34B 105(4) . . . . ?
C30B C31B C32B C33B 53(3) . . . . ?
C20B C31B C32B C33B -136(4) . . . . ?
